data_7250887
loop_
_publ_author_name
'Pavlov, Kirill G.'
'Grudova, Mariya R.'
'Kubasov, Alexey S.'
'Khrustalev, Victor N.'
'Kritchenkov, Ilia S.'
'Gomila, Rosa M.'
'Frontera, Antonio'
'Tskhovrebov, Alexander G.'

_publ_section_title
;
 Thiophenyl and benzothiophenyl gold isocyanide complexes: synthesis,
 structures, and aurophilic and gold-involving chalcogen bonding
 interactions
;
_journal_issue 43
_journal_name_full CrystEngComm
_journal_page_first 7021
_journal_page_last 7031
_journal_paper_doi 10.1039/D5CE00724K
_journal_volume 27
_journal_year 2025
_chemical_formula_moiety 'C17 H14 Au N S2'
_chemical_formula_sum 'C17 H14 Au N S2'
_chemical_formula_weight 493.38
_space_group_crystal_system triclinic
_space_group_IT_number 2
_space_group_name_Hall '-P 1'
_space_group_name_H-M_alt 'P -1'
_atom_sites_solution_hydrogens geom
_audit_creation_date 2025-04-22
_audit_creation_method
;
Olex2 1.5
(compiled 2025.04.05 svn.rf049d14d for OlexSys, GUI svn.r7205)
;
_audit_update_record
;
2025-04-22 deposited with the CCDC.	2025-09-22 downloaded from the CCDC.
;
_cell_angle_alpha 114.577(9)
_cell_angle_beta 98.055(10)
_cell_angle_gamma 102.895(10)
_cell_formula_units_Z 6
_cell_length_a 9.081(2)
_cell_length_b 17.316(4)
_cell_length_c 18.171(4)
_cell_measurement_reflns_used 5074
_cell_measurement_temperature 100.00
_cell_measurement_theta_max 26.11
_cell_measurement_theta_min 2.27
_cell_volume 2443.9(10)
_computing_cell_refinement 'SAINT v8.37A (Bruker, 2015)'
_computing_data_reduction 'SAINT v8.37A (Bruker, 2015)'
_computing_molecular_graphics 'Olex2 1.5 (Dolomanov et al., 2009)'
_computing_publication_material 'Olex2 1.5 (Dolomanov et al., 2009)'
_computing_structure_refinement 'SHELXL 2018/3 (Sheldrick, 2015)'
_computing_structure_solution 'SHELXT 2014/5 (Sheldrick, 2014)'
_diffrn_ambient_temperature 100.00
_diffrn_measured_fraction_theta_full 0.991
_diffrn_measured_fraction_theta_max 0.991
_diffrn_measurement_device_type 'Bruker APEX-II CCD'
_diffrn_measurement_method '\f and \w scans'
_diffrn_radiation_type MoK\a
_diffrn_radiation_wavelength 0.71073
_diffrn_reflns_av_R_equivalents 0.0611
_diffrn_reflns_av_unetI/netI 0.0919
_diffrn_reflns_Laue_measured_fraction_full 0.991
_diffrn_reflns_Laue_measured_fraction_max 0.991
_diffrn_reflns_limit_h_max 10
_diffrn_reflns_limit_h_min -10
_diffrn_reflns_limit_k_max 20
_diffrn_reflns_limit_k_min -20
_diffrn_reflns_limit_l_max 21
_diffrn_reflns_limit_l_min -21
_diffrn_reflns_number 19949
_diffrn_reflns_point_group_measured_fraction_full 0.991
_diffrn_reflns_point_group_measured_fraction_max 0.991
_diffrn_reflns_theta_full 25.000
_diffrn_reflns_theta_max 25.000
_diffrn_reflns_theta_min 2.258
_diffrn_source_current 1.0
_diffrn_source_power 0.05
_diffrn_source_voltage 50.0
_diffrn_standards_number 0
_exptl_absorpt_coefficient_mu 9.277
_exptl_absorpt_correction_T_max 0.7460
_exptl_absorpt_correction_T_min 0.4681
_exptl_absorpt_correction_type multi-scan
_exptl_absorpt_process_details
;
SADABS-2016/2 (Bruker,2016/2) was used for absorption correction.
wR2(int) was 0.1485 before and 0.0679 after correction.
The Ratio of minimum to maximum transmission is 0.6275.
The \l/2 correction factor is Not present.
;
_exptl_crystal_colour orange
_exptl_crystal_colour_primary orange
_exptl_crystal_density_diffrn 2.011
_exptl_crystal_description needle
_exptl_crystal_F_000 1404
_exptl_crystal_size_max 0.4
_exptl_crystal_size_mid 0.01
_exptl_crystal_size_min 0.01
_refine_diff_density_max 10.210
_refine_diff_density_min -3.811
_refine_diff_density_rms 0.441
_refine_ls_extinction_coef 0.0024(3)
_refine_ls_extinction_expression Fc^*^=kFc[1+0.001xFc^2^\l^3^/sin(2\q)]^-1/4^
_refine_ls_extinction_method 'SHELXL-2018/3 (Sheldrick 2018)'
_refine_ls_goodness_of_fit_ref 1.108
_refine_ls_hydrogen_treatment constr
_refine_ls_matrix_type full
_refine_ls_number_parameters 471
_refine_ls_number_reflns 8549
_refine_ls_number_restraints 40
_refine_ls_restrained_S_all 1.105
_refine_ls_R_factor_all 0.1048
_refine_ls_R_factor_gt 0.0906
_refine_ls_shift/su_max 0.000
_refine_ls_shift/su_mean 0.000
_refine_ls_structure_factor_coef Fsqd
_refine_ls_weighting_details 'w=1/[\s^2^(Fo^2^)+(0.0895P)^2^+222.6555P] where P=(Fo^2^+2Fc^2^)/3'
_refine_ls_weighting_scheme calc
_refine_ls_wR_factor_gt 0.2399
_refine_ls_wR_factor_ref 0.2486
_reflns_Friedel_coverage 0.000
_reflns_number_gt 7056
_reflns_number_total 8549
_reflns_threshold_expression 'I > 2\s(I)'
_cod_data_source_file d5ce00724k2.cif
_cod_data_source_block mo_24kub238_0m_a
_cod_depositor_comments 'Adding full bibliography for 7250880--7250889.cif.'
_cod_database_code 7250887
_shelx_shelxl_version_number 2018/3
_shelx_space_group_comment
;
The symmetry employed for this shelxl refinement is uniquely defined
by the following loop, which should always be used as a source of
symmetry information in preference to the above space-group names.
They are only intended as comments.
;
_shelx_estimated_absorpt_t_max 0.913
_shelx_estimated_absorpt_t_min 0.119
_olex2_refinement_description
;
1. Twinned data refinement
 Scales: 0.98937
 0.01063
2. Restrained distances
 C31A-S4A
 1.72 with sigma of 0.02
 S4A-C34A
 1.72 with sigma of 0.02
 C34A-C33A
 1.4 with sigma of 0.02
 C33A-C32A
 1.4 with sigma of 0.02
 C32A-C31A
 1.4 with sigma of 0.02
 C30-C31A
 1.45 with sigma of 0.02
 S4B-C31B
 1.72 with sigma of 0.02
 S4B-C34B
 1.72 with sigma of 0.02
 C34B-C33B
 1.4 with sigma of 0.02
 C33B-C32B
 1.4 with sigma of 0.02
 C32B-C31B
 1.4 with sigma of 0.02
 C31B-C30
 1.45 with sigma of 0.02
 C51A-C50A
 1.4 with sigma of 0.02
 C50A-C49A
 1.4 with sigma of 0.02
 C49A-S6A
 1.72 with sigma of 0.02
 S6A-C48
 1.72 with sigma of 0.02
 C48-C51A
 1.4 with sigma of 0.02
 C48-C54A
 1.4 with sigma of 0.02
 C54A-C53A
 1.4 with sigma of 0.02
 C53A-C52A
 1.4 with sigma of 0.02
 C52A-S6B
 1.72 with sigma of 0.02
 S6B-C48
 1.72 with sigma of 0.02
 C14-C17B
 1.4 with sigma of 0.02
 C17B-C16B
 1.4 with sigma of 0.02
 C16B-C15B
 1.4 with sigma of 0.02
 S2B-C14
 1.72 with sigma of 0.02
 S2B-C15B
 1.72 with sigma of 0.02
 C14-S2A
 1.72 with sigma of 0.02
 S2A-C15A
 1.72 with sigma of 0.02
 C15A-C16A
 1.4 with sigma of 0.02
 C16A-C17A
 1.4 with sigma of 0.02
 C17A-C14
 1.4 with sigma of 0.02
3. Restrained planarity
 S4A, C31A, C32A, C33A, C34A
 with sigma of 0.1
 S4B, C31B, C32B, C33B, C34B
 with sigma of 0.1
 S6B, C48, C52A, C53A, C54A
 with sigma of 0.1
 S2B, C14, C15B, C16B, C17B
 with sigma of 0.1
4. Uiso/Uaniso restraints and constraints
Uanis(C27) = Uanis(C28)
Uanis(C27) = Uanis(C28) = Uanis(C30) = Uanis(C29)
Uanis(C32A) = Uanis(C31A) = Uanis(C33A) = Uanis(C34A)
Uanis(C31B) = Uanis(C34B) = Uanis(C33B) = Uanis(C32B)
Uanis(S4A) = Uanis(S4B)
Uanis(C31B) = Uanis(C34B) = Uanis(C33B) = Uanis(C32B) = Uanis(C31A) =
Uanis(C33A) = Uanis(C34A) = Uanis(C32A)
Uanis(C47) = Uanis(C46) = Uanis(C45) = Uanis(C44)
Uanis(C47) = Uanis(C48)
Uanis(C54A) = Uanis(C52A) = Uanis(C53A) = Uanis(C49A) = Uanis(C50A) =
Uanis(C51A)
Uanis(S6A) = Uanis(S6B)
Uanis(S6A) = Uanis(C54A)
Uanis(C16B) = Uanis(C15B) = Uanis(C15A) = Uanis(C16A) = Uanis(C17A) =
Uanis(C17B)
Uanis(S2A) = Uanis(S2B)
Uanis(C25) = Uanis(C26)
Uanis(C23) = Uanis(C22) = Uanis(C21)
Uanis(C24) = Uanis(C19) = Uanis(C20)
Uanis(C18) = Uanis(N2)
Uanis(C17B) = Uanis(C14)
Uanis(C3) = Uanis(C2) = Uanis(C7)
5. Others
 Fixed Sof: S2A(0.55) S2B(0.45) S4A(0.5) S4B(0.5) S6A(0.7) S6B(0.3) C15A(0.55)
 H15A(0.55) C15B(0.45) H15B(0.45) C16A(0.55) H16A(0.55) C16B(0.45) H16B(0.45)
 C17A(0.55) H17A(0.55) C17B(0.45) H17B(0.45) C31A(0.5) C31B(0.5) C32A(0.5)
 H32A(0.5) C32B(0.5) H32B(0.5) C33A(0.5) H33A(0.5) C33B(0.5) H33B(0.5)
 C34A(0.5) H34A(0.5) C34B(0.5) H34B(0.5) C49A(0.7) H49A(0.7) C50A(0.7)
 H50A(0.7) C51A(0.7) H51A(0.7) C52A(0.3) H52A(0.3) C53A(0.3) H53A(0.3)
 C54A(0.3) H54A(0.3)
6.a Aromatic/amide H refined with riding coordinates:
 C4(H4), C5(H5), C6(H6), C11(H11), C12(H12), C15A(H15A), C15B(H15B),
 C16A(H16A), C16B(H16B), C17A(H17A), C17B(H17B), C21(H21), C22(H22), C23(H23),
 C28(H28), C29(H29), C32A(H32A), C32B(H32B), C33A(H33A), C33B(H33B), C34A(H34A),
  C34B(H34B), C38(H38), C39(H39), C40(H40), C45(H45), C46(H46), C49A(H49A),
 C50A(H50A), C51A(H51A), C52A(H52A), C53A(H53A), C54A(H54A)
6.b Idealised Me refined as rotating group:
 C8(H8A,H8B,H8C), C9(H9A,H9B,H9C), C25(H25A,H25B,H25C), C26(H26A,H26B,H26C),
 C42(H42A,H42B,H42C), C43(H43A,H43B,H43C)
;
_olex2_submission_special_instructions 'No special instructions were received'

loop_
_space_group_symop_operation_xyz
'x, y, z'
'-x, -y, -z'

loop_
_atom_site_label
_atom_site_type_symbol
_atom_site_fract_x
_atom_site_fract_y
_atom_site_fract_z
_atom_site_U_iso_or_equiv
_atom_site_adp_type
_atom_site_occupancy
_atom_site_site_symmetry_order
_atom_site_calc_flag
_atom_site_refinement_flags_posn
_atom_site_refinement_flags_adp
_atom_site_refinement_flags_occupancy
_atom_site_disorder_assembly
_atom_site_disorder_group
Au1 Au 0.44588(10) 0.31815(6) 0.15928(5) 0.0208(3) Uani 1 1 d . . . . .
Au2 Au 0.79746(10) 0.35362(6) 0.17189(5) 0.0188(3) Uani 1 1 d . . . . .
Au3 Au 1.13704(10) 0.34825(6) 0.19782(5) 0.0206(3) Uani 1 1 d . . . . .
S1 S 0.5818(8) 0.1943(4) 0.2296(4) 0.0299(14) Uani 1 1 d . . . . .
S2A S 0.574(2) 0.1169(11) 0.4317(9) 0.042(3) Uani 0.55 1 d D . P A 1
S2B S 0.688(2) 0.0523(12) 0.2825(10) 0.042(3) Uani 0.45 1 d D . P A 2
S3 S 0.8908(7) 0.2867(4) -0.0078(3) 0.0230(12) Uani 1 1 d . . . . .
S4A S 0.965(3) 0.2470(12) -0.1898(12) 0.040(3) Uani 0.5 1 d D . P B 1
S4B S 0.729(2) 0.0839(10) -0.2662(10) 0.040(3) Uani 0.5 1 d D . P C 2
S5 S 1.4295(7) 0.5315(4) 0.3131(4) 0.0288(13) Uani 1 1 d . . . . .
S6A S 1.6016(18) 0.8157(7) 0.3814(8) 0.047(2) Uani 0.7 1 d D . P D 1
S6B S 1.713(3) 0.7048(16) 0.4470(17) 0.047(2) Uani 0.3 1 d D . P D 2
N1 N 0.376(2) 0.3814(13) 0.0228(13) 0.025(4) Uani 1 1 d . . . . .
N2 N 0.857(2) 0.4901(14) 0.3611(12) 0.024(3) Uani 1 1 d . . . . .
N3 N 0.983(2) 0.1434(14) 0.1399(14) 0.031(5) Uani 1 1 d . . . . .
C1 C 0.412(3) 0.3632(16) 0.0766(15) 0.027(5) Uani 1 1 d . . . . .
C2 C 0.335(3) 0.4016(14) -0.0422(14) 0.019(3) Uani 1 1 d . . . . .
C3 C 0.377(3) 0.3582(14) -0.1158(14) 0.019(3) Uani 1 1 d . . . . .
C4 C 0.336(3) 0.3808(17) -0.1787(17) 0.035(6) Uani 1 1 d . . . . .
H4 H 0.359929 0.352156 -0.230626 0.042 Uiso 1 1 calc R U . . .
C5 C 0.260(3) 0.4435(16) -0.1678(16) 0.033(6) Uani 1 1 d . . . . .
H5 H 0.233980 0.458326 -0.211706 0.040 Uiso 1 1 calc R U . . .
C6 C 0.222(3) 0.4844(17) -0.0948(17) 0.032(6) Uani 1 1 d . . . . .
H6 H 0.168905 0.527436 -0.089058 0.038 Uiso 1 1 calc R U . . .
C7 C 0.256(3) 0.4664(14) -0.0288(14) 0.019(3) Uani 1 1 d . . . . .
C8 C 0.211(3) 0.5078(16) 0.0524(16) 0.028(5) Uani 1 1 d . . . . .
H8A H 0.306167 0.545493 0.098349 0.042 Uiso 1 1 calc R U . . .
H8B H 0.153390 0.460407 0.063367 0.042 Uiso 1 1 calc R U . . .
H8C H 0.145182 0.544260 0.048335 0.042 Uiso 1 1 calc R U . . .
C9 C 0.465(3) 0.2927(17) -0.1254(16) 0.035(6) Uani 1 1 d . . . . .
H9A H 0.398365 0.239393 -0.125948 0.052 Uiso 1 1 calc R U . . .
H9B H 0.559129 0.320038 -0.078303 0.052 Uiso 1 1 calc R U . . .
H9C H 0.496041 0.275630 -0.178116 0.052 Uiso 1 1 calc R U . . .
C10 C 0.469(3) 0.2638(18) 0.2377(17) 0.031(6) Uani 1 1 d . . . . .
C11 C 0.403(3) 0.275(2) 0.3046(18) 0.036(6) Uani 1 1 d . . . . .
H11 H 0.336923 0.311045 0.321000 0.044 Uiso 1 1 calc R U . . .
C12 C 0.445(3) 0.2255(19) 0.3452(15) 0.034(6) Uani 1 1 d . . . . .
H12 H 0.407117 0.225245 0.391328 0.041 Uiso 1 1 calc R U . . .
C13 C 0.541(3) 0.1795(17) 0.3143(16) 0.031(6) Uani 1 1 d . . . . .
C14 C 0.595(3) 0.1213(15) 0.3412(12) 0.033(4) Uani 1 1 d D . . . .
C15A C 0.669(6) 0.038(3) 0.409(3) 0.033(4) Uani 0.55 1 d D . P A 1
H15A H 0.680024 0.010145 0.443960 0.039 Uiso 0.55 1 calc R U P A 1
C15B C 0.714(6) 0.023(3) 0.361(2) 0.033(4) Uani 0.45 1 d D . P A 2
H15B H 0.768114 -0.019470 0.356147 0.039 Uiso 0.45 1 calc R U P A 2
C16A C 0.729(6) 0.013(3) 0.339(2) 0.033(4) Uani 0.55 1 d D . P A 1
H16A H 0.783706 -0.029314 0.318007 0.039 Uiso 0.55 1 calc R U P A 1
C16B C 0.661(7) 0.058(4) 0.433(3) 0.033(4) Uani 0.45 1 d D . P A 2
H16B H 0.668388 0.046275 0.479859 0.039 Uiso 0.45 1 calc R U P A 2
C17A C 0.687(6) 0.068(3) 0.308(3) 0.033(4) Uani 0.55 1 d D . P A 1
H17A H 0.721953 0.069202 0.261514 0.039 Uiso 0.55 1 calc R U P A 1
C17B C 0.593(7) 0.116(4) 0.416(2) 0.033(4) Uani 0.45 1 d D . P A 2
H17B H 0.545487 0.151363 0.455124 0.039 Uiso 0.45 1 calc R U P A 2
C18 C 0.835(3) 0.4402(17) 0.2929(14) 0.024(3) Uani 1 1 d . . . . .
C19 C 0.884(3) 0.5495(19) 0.4441(17) 0.037(4) Uani 1 1 d . . . . .
C20 C 1.009(3) 0.6295(19) 0.4772(17) 0.037(4) Uani 1 1 d . . . . .
C21 C 1.043(4) 0.685(2) 0.5605(17) 0.042(4) Uani 1 1 d . . . . .
H21 H 1.127086 0.739200 0.584074 0.050 Uiso 1 1 calc R U . . .
C22 C 0.958(4) 0.667(2) 0.6138(18) 0.042(4) Uani 1 1 d . . . . .
H22 H 0.979042 0.709141 0.670969 0.050 Uiso 1 1 calc R U . . .
C23 C 0.845(4) 0.5855(19) 0.5806(17) 0.042(4) Uani 1 1 d . . . . .
H23 H 0.793139 0.569235 0.616408 0.050 Uiso 1 1 calc R U . . .
C24 C 0.804(3) 0.5264(19) 0.4952(17) 0.037(4) Uani 1 1 d . . . . .
C25 C 0.666(5) 0.439(2) 0.456(2) 0.070(9) Uani 1 1 d . . . . .
H25A H 0.577071 0.445200 0.424389 0.104 Uiso 1 1 calc R U . . .
H25B H 0.635660 0.426948 0.501128 0.104 Uiso 1 1 calc R U . . .
H25C H 0.697796 0.389598 0.418972 0.104 Uiso 1 1 calc R U . . .
C26 C 1.101(5) 0.652(2) 0.419(2) 0.070(9) Uani 1 1 d . . . . .
H26A H 1.116400 0.597455 0.378870 0.104 Uiso 1 1 calc R U . . .
H26B H 1.202377 0.696716 0.453122 0.104 Uiso 1 1 calc R U . . .
H26C H 1.040861 0.675284 0.389133 0.104 Uiso 1 1 calc R U . . .
C27 C 0.756(3) 0.2714(15) 0.0453(13) 0.022(2) Uani 1 1 d . . . . .
C28 C 0.629(3) 0.2008(15) -0.0053(13) 0.022(2) Uani 1 1 d . . . . .
H28 H 0.544069 0.180230 0.014124 0.027 Uiso 1 1 calc R U . . .
C29 C 0.633(3) 0.1604(15) -0.0894(13) 0.022(2) Uani 1 1 d . . . . .
H29 H 0.550347 0.110878 -0.132251 0.027 Uiso 1 1 calc R U . . .
C30 C 0.769(3) 0.1989(15) -0.1049(12) 0.022(2) Uani 1 1 d D . . . .
C31A C 0.802(5) 0.178(3) -0.1851(18) 0.031(5) Uani 0.5 1 d D . P B 1
C31B C 0.828(5) 0.184(2) -0.1783(16) 0.031(5) Uani 0.5 1 d D . P C 2
C32A C 0.728(6) 0.108(3) -0.266(2) 0.031(5) Uani 0.5 1 d D . P B 1
H32A H 0.633249 0.062306 -0.278902 0.037 Uiso 0.5 1 calc R U P B 1
C32B C 0.956(6) 0.232(4) -0.194(3) 0.031(5) Uani 0.5 1 d D . P C 2
H32B H 1.026289 0.289057 -0.154200 0.037 Uiso 0.5 1 calc R U P C 2
C33A C 0.808(6) 0.111(4) -0.325(3) 0.031(5) Uani 0.5 1 d D . P B 1
H33A H 0.775250 0.065668 -0.381460 0.037 Uiso 0.5 1 calc R U P B 1
C33B C 0.968(6) 0.185(3) -0.276(3) 0.031(5) Uani 0.5 1 d D . P C 2
H33B H 1.047499 0.207108 -0.297732 0.037 Uiso 0.5 1 calc R U P C 2
C34A C 0.938(6) 0.186(3) -0.2961(16) 0.031(5) Uani 0.5 1 d D . P B 1
H34A H 1.001127 0.200568 -0.328946 0.037 Uiso 0.5 1 calc R U P B 1
C34B C 0.853(4) 0.102(3) -0.324(3) 0.031(5) Uani 0.5 1 d D . P C 2
H34B H 0.845079 0.061125 -0.379797 0.037 Uiso 0.5 1 calc R U P C 2
C35 C 1.038(3) 0.2198(16) 0.1599(15) 0.025(5) Uani 1 1 d . . . . .
C36 C 0.926(3) 0.0516(15) 0.1147(16) 0.030(6) Uani 1 1 d . . . . .
C37 C 0.833(3) -0.0038(17) 0.0329(18) 0.030(6) Uani 1 1 d . . . . .
C38 C 0.786(3) -0.0962(18) 0.0099(18) 0.038(7) Uani 1 1 d . . . . .
H38 H 0.724871 -0.138004 -0.045415 0.045 Uiso 1 1 calc R U . . .
C39 C 0.828(3) -0.1267(18) 0.067(2) 0.041(7) Uani 1 1 d . . . . .
H39 H 0.795479 -0.189092 0.049123 0.049 Uiso 1 1 calc R U . . .
C40 C 0.913(3) -0.0692(18) 0.147(2) 0.041(7) Uani 1 1 d . . . . .
H40 H 0.933919 -0.092221 0.185060 0.049 Uiso 1 1 calc R U . . .
C41 C 0.971(3) 0.0209(18) 0.1738(18) 0.032(6) Uani 1 1 d . . . . .
C42 C 1.067(4) 0.085(2) 0.2610(17) 0.045(8) Uani 1 1 d . . . . .
H42A H 1.175057 0.109660 0.259983 0.068 Uiso 1 1 calc R U . . .
H42B H 1.067255 0.054736 0.295724 0.068 Uiso 1 1 calc R U . . .
H42C H 1.023204 0.134398 0.284533 0.068 Uiso 1 1 calc R U . . .
C43 C 0.780(4) 0.030(2) -0.0258(19) 0.046(7) Uani 1 1 d . . . . .
H43A H 0.870403 0.073317 -0.026489 0.068 Uiso 1 1 calc R U . . .
H43B H 0.702671 0.060163 -0.006984 0.068 Uiso 1 1 calc R U . . .
H43C H 0.733208 -0.019522 -0.082331 0.068 Uiso 1 1 calc R U . . .
C44 C 1.242(3) 0.4823(17) 0.2468(15) 0.031(3) Uani 1 1 d . . . . .
C45 C 1.189(3) 0.5488(17) 0.2403(15) 0.031(3) Uani 1 1 d . . . . .
H45 H 1.088062 0.537597 0.208016 0.037 Uiso 1 1 calc R U . . .
C46 C 1.302(3) 0.6357(17) 0.2868(15) 0.031(3) Uani 1 1 d . . . . .
H46 H 1.283001 0.686978 0.285390 0.037 Uiso 1 1 calc R U . . .
C47 C 1.435(3) 0.6399(17) 0.3324(15) 0.031(3) Uani 1 1 d . . . . .
C48 C 1.568(3) 0.7162(12) 0.3852(14) 0.031(3) Uani 1 1 d D . . . .
C49A C 1.779(4) 0.868(2) 0.456(3) 0.047(2) Uani 0.7 1 d D . P D 1
H49A H 1.842888 0.927205 0.473803 0.056 Uiso 0.7 1 calc R U P D 1
C50A C 1.815(5) 0.812(2) 0.488(3) 0.047(2) Uani 0.7 1 d D . P D 1
H50A H 1.903360 0.827026 0.531808 0.056 Uiso 0.7 1 calc R U P D 1
C51A C 1.699(4) 0.729(2) 0.443(3) 0.047(2) Uani 0.7 1 d D . P D 1
H51A H 1.710697 0.680169 0.452157 0.056 Uiso 0.7 1 calc R U P D 1
C52A C 1.844(10) 0.811(3) 0.490(6) 0.047(2) Uani 0.3 1 d D . P D 2
H52A H 1.944047 0.837206 0.528975 0.056 Uiso 0.3 1 calc R U P D 2
C53A C 1.755(13) 0.846(6) 0.450(7) 0.047(2) Uani 0.3 1 d D . P D 2
H53A H 1.800840 0.906506 0.464475 0.056 Uiso 0.3 1 calc R U P D 2
C54A C 1.608(12) 0.803(3) 0.392(6) 0.047(2) Uani 0.3 1 d D . P D 2
H54A H 1.548797 0.826229 0.364451 0.056 Uiso 0.3 1 calc R U P D 2

loop_
_atom_site_aniso_label
_atom_site_aniso_U_11
_atom_site_aniso_U_22
_atom_site_aniso_U_33
_atom_site_aniso_U_23
_atom_site_aniso_U_13
_atom_site_aniso_U_12
Au1 0.0196(5) 0.0241(5) 0.0146(5) 0.0067(4) 0.0017(3) 0.0059(3)
Au2 0.0199(5) 0.0192(5) 0.0121(4) 0.0028(3) 0.0029(3) 0.0060(3)
Au3 0.0197(5) 0.0205(5) 0.0156(5) 0.0035(3) 0.0023(3) 0.0065(3)
S1 0.028(3) 0.035(3) 0.027(3) 0.015(3) 0.006(3) 0.010(3)
S2A 0.048(7) 0.038(6) 0.033(6) 0.015(5) 0.005(5) 0.009(5)
S2B 0.048(7) 0.038(6) 0.033(6) 0.015(5) 0.005(5) 0.009(5)
S3 0.020(3) 0.026(3) 0.012(3) 0.001(2) 0.004(2) 0.002(2)
S4A 0.049(7) 0.035(6) 0.026(5) 0.006(5) 0.017(5) 0.004(5)
S4B 0.049(7) 0.035(6) 0.026(5) 0.006(5) 0.017(5) 0.004(5)
S5 0.026(3) 0.025(3) 0.026(3) 0.007(3) 0.006(3) 0.002(3)
S6A 0.065(6) 0.024(4) 0.038(5) 0.009(4) 0.015(4) -0.001(4)
S6B 0.065(6) 0.024(4) 0.038(5) 0.009(4) 0.015(4) -0.001(4)
N1 0.023(11) 0.027(11) 0.028(11) 0.013(9) 0.006(9) 0.012(9)
N2 0.016(7) 0.038(9) 0.014(6) 0.011(6) 0.002(6) 0.008(7)
N3 0.018(11) 0.022(11) 0.040(13) 0.008(10) -0.003(9) 0.001(9)
C1 0.024(13) 0.029(13) 0.018(12) 0.006(10) 0.001(10) 0.005(10)
C2 0.017(6) 0.015(6) 0.018(6) 0.005(5) 0.004(5) -0.001(5)
C3 0.017(6) 0.015(6) 0.018(6) 0.005(5) 0.004(5) -0.001(5)
C4 0.037(16) 0.025(13) 0.033(15) 0.007(11) 0.005(12) 0.006(11)
C5 0.043(16) 0.023(12) 0.021(13) 0.004(10) -0.002(11) 0.005(11)
C6 0.029(14) 0.027(13) 0.035(15) 0.011(11) 0.001(11) 0.013(11)
C7 0.017(6) 0.015(6) 0.018(6) 0.005(5) 0.004(5) -0.001(5)
C8 0.025(13) 0.022(12) 0.032(14) 0.006(10) 0.013(11) 0.005(10)
C9 0.048(17) 0.030(14) 0.026(14) 0.010(11) 0.010(12) 0.017(13)
C10 0.011(11) 0.042(15) 0.037(15) 0.019(12) 0.002(10) 0.007(11)
C11 0.018(13) 0.064(19) 0.041(16) 0.037(15) 0.010(12) 0.012(13)
C12 0.032(15) 0.052(17) 0.017(12) 0.015(12) 0.012(11) 0.012(13)
C13 0.030(14) 0.032(13) 0.030(14) 0.016(11) 0.009(11) 0.007(11)
C14 0.043(10) 0.029(9) 0.020(10) 0.008(8) 0.005(8) 0.010(7)
C15A 0.043(10) 0.029(9) 0.020(10) 0.008(8) 0.005(8) 0.010(7)
C15B 0.043(10) 0.029(9) 0.020(10) 0.008(8) 0.005(8) 0.010(7)
C16A 0.043(10) 0.029(9) 0.020(10) 0.008(8) 0.005(8) 0.010(7)
C16B 0.043(10) 0.029(9) 0.020(10) 0.008(8) 0.005(8) 0.010(7)
C17A 0.043(10) 0.029(9) 0.020(10) 0.008(8) 0.005(8) 0.010(7)
C17B 0.043(10) 0.029(9) 0.020(10) 0.008(8) 0.005(8) 0.010(7)
C18 0.016(7) 0.038(9) 0.014(6) 0.011(6) 0.002(6) 0.008(7)
C19 0.035(9) 0.043(9) 0.026(8) 0.009(7) 0.014(7) 0.011(7)
C20 0.035(9) 0.043(9) 0.026(8) 0.009(7) 0.014(7) 0.011(7)
C21 0.049(11) 0.042(9) 0.028(8) 0.009(7) 0.016(8) 0.014(8)
C22 0.049(11) 0.042(9) 0.028(8) 0.009(7) 0.016(8) 0.014(8)
C23 0.049(11) 0.042(9) 0.028(8) 0.009(7) 0.016(8) 0.014(8)
C24 0.035(9) 0.043(9) 0.026(8) 0.009(7) 0.014(7) 0.011(7)
C25 0.09(2) 0.032(12) 0.049(15) -0.006(10) 0.044(15) -0.007(12)
C26 0.09(2) 0.032(12) 0.049(15) -0.006(10) 0.044(15) -0.007(12)
C27 0.027(6) 0.024(6) 0.010(5) 0.002(4) 0.005(4) 0.010(5)
C28 0.027(6) 0.024(6) 0.010(5) 0.002(4) 0.005(4) 0.010(5)
C29 0.027(6) 0.024(6) 0.010(5) 0.002(4) 0.005(4) 0.010(5)
C30 0.027(6) 0.024(6) 0.010(5) 0.002(4) 0.005(4) 0.010(5)
C31A 0.034(13) 0.046(9) 0.017(8) 0.011(7) 0.006(9) 0.027(9)
C31B 0.034(13) 0.046(9) 0.017(8) 0.011(7) 0.006(9) 0.027(9)
C32A 0.034(13) 0.046(9) 0.017(8) 0.011(7) 0.006(9) 0.027(9)
C32B 0.034(13) 0.046(9) 0.017(8) 0.011(7) 0.006(9) 0.027(9)
C33A 0.034(13) 0.046(9) 0.017(8) 0.011(7) 0.006(9) 0.027(9)
C33B 0.034(13) 0.046(9) 0.017(8) 0.011(7) 0.006(9) 0.027(9)
C34A 0.034(13) 0.046(9) 0.017(8) 0.011(7) 0.006(9) 0.027(9)
C34B 0.034(13) 0.046(9) 0.017(8) 0.011(7) 0.006(9) 0.027(9)
C35 0.012(11) 0.032(14) 0.028(13) 0.007(11) 0.011(10) 0.012(10)
C36 0.030(14) 0.013(11) 0.032(14) -0.001(10) 0.017(11) 0.001(10)
C37 0.018(12) 0.034(14) 0.046(16) 0.018(12) 0.015(11) 0.019(11)
C38 0.030(15) 0.028(14) 0.032(15) 0.000(12) 0.007(12) -0.006(11)
C39 0.028(15) 0.028(14) 0.054(19) 0.014(13) 0.011(14) -0.006(12)
C40 0.041(17) 0.025(14) 0.052(19) 0.015(13) 0.009(14) 0.011(12)
C41 0.016(12) 0.039(15) 0.041(15) 0.023(13) 0.003(11) 0.002(11)
C42 0.06(2) 0.040(16) 0.022(14) 0.010(12) -0.001(14) 0.007(15)
C43 0.041(18) 0.056(19) 0.038(17) 0.014(14) 0.015(14) 0.024(15)
C44 0.042(7) 0.031(6) 0.020(6) 0.007(5) 0.017(5) 0.015(5)
C45 0.042(7) 0.031(6) 0.020(6) 0.007(5) 0.017(5) 0.015(5)
C46 0.042(7) 0.031(6) 0.020(6) 0.007(5) 0.017(5) 0.015(5)
C47 0.042(7) 0.031(6) 0.020(6) 0.007(5) 0.017(5) 0.015(5)
C48 0.042(7) 0.031(6) 0.020(6) 0.007(5) 0.017(5) 0.015(5)
C49A 0.065(6) 0.024(4) 0.038(5) 0.009(4) 0.015(4) -0.001(4)
C50A 0.065(6) 0.024(4) 0.038(5) 0.009(4) 0.015(4) -0.001(4)
C51A 0.065(6) 0.024(4) 0.038(5) 0.009(4) 0.015(4) -0.001(4)
C52A 0.065(6) 0.024(4) 0.038(5) 0.009(4) 0.015(4) -0.001(4)
C53A 0.065(6) 0.024(4) 0.038(5) 0.009(4) 0.015(4) -0.001(4)
C54A 0.065(6) 0.024(4) 0.038(5) 0.009(4) 0.015(4) -0.001(4)

loop_
_atom_type_symbol
_atom_type_description
_atom_type_scat_dispersion_real
_atom_type_scat_dispersion_imag
_atom_type_scat_source
C C 0.0033 0.0016 'International Tables Vol C Tables 4.2.6.8 and 6.1.1.4'
H H 0.0000 0.0000 'International Tables Vol C Tables 4.2.6.8 and 6.1.1.4'
Au Au -2.0133 8.8022 'International Tables Vol C Tables 4.2.6.8 and 6.1.1.4'
N N 0.0061 0.0033 'International Tables Vol C Tables 4.2.6.8 and 6.1.1.4'
S S 0.1246 0.1234 'International Tables Vol C Tables 4.2.6.8 and 6.1.1.4'

loop_
_geom_angle_atom_site_label_1
_geom_angle_atom_site_label_2
_geom_angle_atom_site_label_3
_geom_angle
_geom_angle_site_symmetry_1
_geom_angle_site_symmetry_3
_geom_angle_publ_flag
Au2 Au1 Au3 160.13(4) . 1_455 ?
C1 Au1 Au2 93.6(7) . . ?
C1 Au1 Au3 87.2(7) . 1_455 ?
C1 Au1 C10 175.9(10) . . ?
C10 Au1 Au2 88.6(7) . . ?
C10 Au1 Au3 91.8(7) . 1_455 ?
Au1 Au2 Au3 164.53(4) . . ?
C18 Au2 Au1 87.3(7) . . ?
C18 Au2 Au3 92.3(6) . . ?
C18 Au2 C27 176.0(10) . . ?
C27 Au2 Au1 92.1(7) . . ?
C27 Au2 Au3 89.3(7) . . ?
Au2 Au3 Au1 160.68(4) . 1_655 ?
C35 Au3 Au1 92.0(6) . 1_655 ?
C35 Au3 Au2 84.2(6) . . ?
C35 Au3 C44 175.3(10) . . ?
C44 Au3 Au1 88.9(7) . 1_655 ?
C44 Au3 Au2 96.4(8) . . ?
C10 S1 C13 93.7(13) . . ?
C14 S2A C15A 88.4(19) . . ?
C14 S2B C15B 86(2) . . ?
C27 S3 C30 93.3(10) . . ?
C31A S4A C34A 95(2) . . ?
C34B S4B C31B 94(2) . . ?
C44 S5 C47 94.2(13) . . ?
C48 S6A C49A 95.6(15) . . ?
C48 S6B C52A 99(4) . . ?
C1 N1 C2 178(2) . . ?
C18 N2 C19 179(3) . . ?
C35 N3 C36 177(2) . . ?
N1 C1 Au1 172(2) . . ?
N1 C2 C3 118(2) . . ?
N1 C2 C7 118(2) . . ?
C3 C2 C7 124(2) . . ?
C2 C3 C9 122(2) . . ?
C4 C3 C2 116(2) . . ?
C4 C3 C9 122(2) . . ?
C3 C4 H4 119.3 . . ?
C5 C4 C3 121(3) . . ?
C5 C4 H4 119.3 . . ?
C4 C5 H5 119.8 . . ?
C6 C5 C4 120(3) . . ?
C6 C5 H5 119.8 . . ?
C5 C6 H6 118.6 . . ?
C5 C6 C7 123(2) . . ?
C7 C6 H6 118.6 . . ?
C2 C7 C8 120(2) . . ?
C6 C7 C2 115(2) . . ?
C6 C7 C8 125(2) . . ?
C7 C8 H8A 109.5 . . ?
C7 C8 H8B 109.5 . . ?
C7 C8 H8C 109.5 . . ?
H8A C8 H8B 109.5 . . ?
H8A C8 H8C 109.5 . . ?
H8B C8 H8C 109.5 . . ?
C3 C9 H9A 109.5 . . ?
C3 C9 H9B 109.5 . . ?
C3 C9 H9C 109.5 . . ?
H9A C9 H9B 109.5 . . ?
H9A C9 H9C 109.5 . . ?
H9B C9 H9C 109.5 . . ?
S1 C10 Au1 122.5(15) . . ?
C11 C10 Au1 128(2) . . ?
C11 C10 S1 109(2) . . ?
C10 C11 H11 123.9 . . ?
C10 C11 C12 112(2) . . ?
C12 C11 H11 123.9 . . ?
C11 C12 H12 122.2 . . ?
C13 C12 C11 116(2) . . ?
C13 C12 H12 122.2 . . ?
C12 C13 S1 109(2) . . ?
C12 C13 C14 127(2) . . ?
C14 C13 S1 123.9(18) . . ?
C13 C14 S2A 123.4(16) . . ?
C13 C14 S2B 120.1(16) . . ?
C17A C14 S2A 107(2) . . ?
C17A C14 C13 129(2) . . ?
C17B C14 S2B 111(3) . . ?
C17B C14 C13 128(3) . . ?
S2A C15A H15A 119.6 . . ?
C16A C15A S2A 121(3) . . ?
C16A C15A H15A 119.6 . . ?
S2B C15B H15B 118.2 . . ?
C16B C15B S2B 124(4) . . ?
C16B C15B H15B 118.2 . . ?
C15A C16A H16A 130.3 . . ?
C17A C16A C15A 99(4) . . ?
C17A C16A H16A 130.3 . . ?
C15B C16B H16B 130.2 . . ?
C17B C16B C15B 100(5) . . ?
C17B C16B H16B 130.2 . . ?
C14 C17A H17A 118.2 . . ?
C16A C17A C14 124(4) . . ?
C16A C17A H17A 118.2 . . ?
C14 C17B H17B 120.3 . . ?
C16B C17B C14 119(5) . . ?
C16B C17B H17B 120.3 . . ?
N2 C18 Au2 179(2) . . ?
N2 C19 C20 117(2) . . ?
N2 C19 C24 121(3) . . ?
C24 C19 C20 121(2) . . ?
C19 C20 C26 120(2) . . ?
C21 C20 C19 117(3) . . ?
C21 C20 C26 122(3) . . ?
C20 C21 H21 118.4 . . ?
C20 C21 C22 123(3) . . ?
C22 C21 H21 118.4 . . ?
C21 C22 H22 121.1 . . ?
C23 C22 C21 118(3) . . ?
C23 C22 H22 121.1 . . ?
C22 C23 H23 119.4 . . ?
C22 C23 C24 121(3) . . ?
C24 C23 H23 119.4 . . ?
C19 C24 C23 119(3) . . ?
C19 C24 C25 120(3) . . ?
C23 C24 C25 121(3) . . ?
C24 C25 H25A 109.5 . . ?
C24 C25 H25B 109.5 . . ?
C24 C25 H25C 109.5 . . ?
H25A C25 H25B 109.5 . . ?
H25A C25 H25C 109.5 . . ?
H25B C25 H25C 109.5 . . ?
C20 C26 H26A 109.5 . . ?
C20 C26 H26B 109.5 . . ?
C20 C26 H26C 109.5 . . ?
H26A C26 H26B 109.5 . . ?
H26A C26 H26C 109.5 . . ?
H26B C26 H26C 109.5 . . ?
S3 C27 Au2 121.3(13) . . ?
C28 C27 Au2 127.4(18) . . ?
C28 C27 S3 111.4(17) . . ?
C27 C28 H28 123.2 . . ?
C27 C28 C29 114(2) . . ?
C29 C28 H28 123.2 . . ?
C28 C29 H29 122.7 . . ?
C30 C29 C28 115(2) . . ?
C30 C29 H29 122.7 . . ?
C29 C30 S3 107.0(14) . . ?
C29 C30 C31A 127(2) . . ?
C29 C30 C31B 136(2) . . ?
C31A C30 S3 125(2) . . ?
C31B C30 S3 117.1(18) . . ?
C30 C31A S4A 119(2) . . ?
C32A C31A S4A 108(3) . . ?
C32A C31A C30 133(3) . . ?
C30 C31B S4B 115(2) . . ?
C32B C31B S4B 110(3) . . ?
C32B C31B C30 134(3) . . ?
C31A C32A H32A 123.5 . . ?
C33A C32A C31A 113(4) . . ?
C33A C32A H32A 123.5 . . ?
C31B C32B H32B 124.2 . . ?
C33B C32B C31B 112(4) . . ?
C33B C32B H32B 124.2 . . ?
C32A C33A H33A 122.1 . . ?
C34A C33A C32A 116(5) . . ?
C34A C33A H33A 122.1 . . ?
C32B C33B H33B 122.9 . . ?
C34B C33B C32B 114(5) . . ?
C34B C33B H33B 122.9 . . ?
S4A C34A H34A 126.4 . . ?
C33A C34A S4A 107(4) . . ?
C33A C34A H34A 126.4 . . ?
S4B C34B H34B 124.9 . . ?
C33B C34B S4B 110(4) . . ?
C33B C34B H34B 124.9 . . ?
N3 C35 Au3 177(2) . . ?
N3 C36 C41 118(2) . . ?
C37 C36 N3 118(2) . . ?
C37 C36 C41 125(2) . . ?
C36 C37 C38 115(2) . . ?
C36 C37 C43 123(2) . . ?
C38 C37 C43 122(3) . . ?
C37 C38 H38 119.4 . . ?
C39 C38 C37 121(3) . . ?
C39 C38 H38 119.4 . . ?
C38 C39 H39 119.2 . . ?
C40 C39 C38 122(3) . . ?
C40 C39 H39 119.2 . . ?
C39 C40 H40 119.2 . . ?
C39 C40 C41 122(3) . . ?
C41 C40 H40 119.2 . . ?
C36 C41 C42 121(2) . . ?
C40 C41 C36 116(3) . . ?
C40 C41 C42 123(3) . . ?
C41 C42 H42A 109.5 . . ?
C41 C42 H42B 109.5 . . ?
C41 C42 H42C 109.5 . . ?
H42A C42 H42B 109.5 . . ?
H42A C42 H42C 109.5 . . ?
H42B C42 H42C 109.5 . . ?
C37 C43 H43A 109.5 . . ?
C37 C43 H43B 109.5 . . ?
C37 C43 H43C 109.5 . . ?
H43A C43 H43B 109.5 . . ?
H43A C43 H43C 109.5 . . ?
H43B C43 H43C 109.5 . . ?
S5 C44 Au3 119.9(14) . . ?
C45 C44 Au3 132(2) . . ?
C45 C44 S5 108(2) . . ?
C44 C45 H45 123.3 . . ?
C44 C45 C46 113(3) . . ?
C46 C45 H45 123.3 . . ?
C45 C46 H46 122.4 . . ?
C47 C46 C45 115(3) . . ?
C47 C46 H46 122.4 . . ?
C46 C47 S5 109(2) . . ?
C46 C47 C48 129(2) . . ?
C48 C47 S5 122.6(19) . . ?
C47 C48 S6A 123.5(17) . . ?
C47 C48 S6B 118.7(17) . . ?
C51A C48 S6A 104(2) . . ?
C51A C48 C47 132(2) . . ?
C54A C48 S6B 111(5) . . ?
C54A C48 C47 130(5) . . ?
S6A C49A H49A 124.6 . . ?
C50A C49A S6A 111(3) . . ?
C50A C49A H49A 124.6 . . ?
C49A C50A H50A 126.1 . . ?
C49A C50A C51A 108(4) . . ?
C51A C50A H50A 126.1 . . ?
C48 C51A C50A 121(3) . . ?
C48 C51A H51A 119.4 . . ?
C50A C51A H51A 119.4 . . ?
S6B C52A H52A 131.2 . . ?
C53A C52A S6B 98(5) . . ?
C53A C52A H52A 131.2 . . ?
C52A C53A H53A 115.6 . . ?
C52A C53A C54A 129(7) . . ?
C54A C53A H53A 115.6 . . ?
C48 C54A H54A 128.3 . . ?
C53A C54A C48 103(6) . . ?
C53A C54A H54A 128.3 . . ?

loop_
_geom_bond_atom_site_label_1
_geom_bond_atom_site_label_2
_geom_bond_distance
_geom_bond_site_symmetry_2
_geom_bond_publ_flag
Au1 Au2 3.0701(14) . ?
Au1 Au3 3.0865(14) 1_455 ?
Au1 C1 1.98(3) . ?
Au1 C10 2.02(3) . ?
Au2 Au3 3.0817(14) . ?
Au2 C18 2.00(2) . ?
Au2 C27 2.06(2) . ?
Au3 C35 1.97(2) . ?
Au3 C44 2.04(3) . ?
S1 C10 1.72(3) . ?
S1 C13 1.74(3) . ?
S2A C14 1.714(17) . ?
S2A C15A 1.721(19) . ?
S2B C14 1.711(17) . ?
S2B C15B 1.71(2) . ?
S3 C27 1.70(2) . ?
S3 C30 1.77(2) . ?
S4A C31A 1.718(19) . ?
S4A C34A 1.722(19) . ?
S4B C31B 1.721(19) . ?
S4B C34B 1.703(19) . ?
S5 C44 1.73(3) . ?
S5 C47 1.75(3) . ?
S6A C48 1.713(16) . ?
S6A C49A 1.724(19) . ?
S6B C48 1.713(19) . ?
S6B C52A 1.72(2) . ?
N1 C1 1.17(3) . ?
N1 C2 1.39(3) . ?
N2 C18 1.13(3) . ?
N2 C19 1.37(3) . ?
N3 C35 1.18(3) . ?
N3 C36 1.40(3) . ?
C2 C3 1.39(3) . ?
C2 C7 1.42(3) . ?
C3 C4 1.39(4) . ?
C3 C9 1.50(3) . ?
C4 H4 0.9500 . ?
C4 C5 1.37(4) . ?
C5 H5 0.9500 . ?
C5 C6 1.36(4) . ?
C6 H6 0.9500 . ?
C6 C7 1.37(3) . ?
C7 C8 1.51(3) . ?
C8 H8A 0.9800 . ?
C8 H8B 0.9800 . ?
C8 H8C 0.9800 . ?
C9 H9A 0.9800 . ?
C9 H9B 0.9800 . ?
C9 H9C 0.9800 . ?
C10 C11 1.39(4) . ?
C11 H11 0.9500 . ?
C11 C12 1.42(4) . ?
C12 H12 0.9500 . ?
C12 C13 1.34(4) . ?
C13 C14 1.43(3) . ?
C14 C17A 1.39(2) . ?
C14 C17B 1.41(2) . ?
C15A H15A 0.9500 . ?
C15A C16A 1.40(2) . ?
C15B H15B 0.9500 . ?
C15B C16B 1.40(2) . ?
C16A H16A 0.9500 . ?
C16A C17A 1.38(2) . ?
C16B H16B 0.9500 . ?
C16B C17B 1.40(2) . ?
C17A H17A 0.9500 . ?
C17B H17B 0.9500 . ?
C19 C20 1.41(4) . ?
C19 C24 1.39(4) . ?
C20 C21 1.36(4) . ?
C20 C26 1.55(4) . ?
C21 H21 0.9500 . ?
C21 C22 1.41(4) . ?
C22 H22 0.9500 . ?
C22 C23 1.37(4) . ?
C23 H23 0.9500 . ?
C23 C24 1.39(4) . ?
C24 C25 1.54(4) . ?
C25 H25A 0.9800 . ?
C25 H25B 0.9800 . ?
C25 H25C 0.9800 . ?
C26 H26A 0.9800 . ?
C26 H26B 0.9800 . ?
C26 H26C 0.9800 . ?
C27 C28 1.35(3) . ?
C28 H28 0.9500 . ?
C28 C29 1.40(3) . ?
C29 H29 0.9500 . ?
C29 C30 1.39(3) . ?
C30 C31A 1.440(19) . ?
C30 C31B 1.452(19) . ?
C31A C32A 1.40(2) . ?
C31B C32B 1.41(2) . ?
C32A H32A 0.9500 . ?
C32A C33A 1.39(2) . ?
C32B H32B 0.9500 . ?
C32B C33B 1.41(2) . ?
C33A H33A 0.9500 . ?
C33A C34A 1.39(2) . ?
C33B H33B 0.9500 . ?
C33B C34B 1.39(2) . ?
C34A H34A 0.9500 . ?
C34B H34B 0.9500 . ?
C36 C37 1.39(4) . ?
C36 C41 1.43(4) . ?
C37 C38 1.42(4) . ?
C37 C43 1.49(4) . ?
C38 H38 0.9500 . ?
C38 C39 1.38(4) . ?
C39 H39 0.9500 . ?
C39 C40 1.36(4) . ?
C40 H40 0.9500 . ?
C40 C41 1.37(4) . ?
C41 C42 1.49(4) . ?
C42 H42A 0.9800 . ?
C42 H42B 0.9800 . ?
C42 H42C 0.9800 . ?
C43 H43A 0.9800 . ?
C43 H43B 0.9800 . ?
C43 H43C 0.9800 . ?
C44 C45 1.38(4) . ?
C45 H45 0.9500 . ?
C45 C46 1.43(4) . ?
C46 H46 0.9500 . ?
C46 C47 1.33(4) . ?
C47 C48 1.43(3) . ?
C48 C51A 1.38(2) . ?
C48 C54A 1.40(2) . ?
C49A H49A 0.9500 . ?
C49A C50A 1.39(2) . ?
C50A H50A 0.9500 . ?
C50A C51A 1.394(19) . ?
C51A H51A 0.9500 . ?
C52A H52A 0.9500 . ?
C52A C53A 1.40(2) . ?
C53A H53A 0.9500 . ?
C53A C54A 1.40(2) . ?
C54A H54A 0.9500 . ?

loop_
_geom_torsion_atom_site_label_1
_geom_torsion_atom_site_label_2
_geom_torsion_atom_site_label_3
_geom_torsion_atom_site_label_4
_geom_torsion
_geom_torsion_site_symmetry_1
_geom_torsion_site_symmetry_2
_geom_torsion_site_symmetry_3
_geom_torsion_site_symmetry_4
_geom_torsion_publ_flag
Au1 C10 C11 C12 179.5(19) . . . . ?
Au2 C27 C28 C29 177.6(17) . . . . ?
Au3 C44 C45 C46 178.7(18) . . . . ?
S1 C10 C11 C12 -1(3) . . . . ?
S1 C13 C14 S2A 172.2(17) . . . . ?
S1 C13 C14 S2B -7(3) . . . . ?
S1 C13 C14 C17A 0(5) . . . . ?
S1 C13 C14 C17B 168(3) . . . . ?
S2A C14 C17A C16A 8(7) . . . . ?
S2A C15A C16A C17A 0(6) . . . . ?
S2B C14 C17B C16B -1(3) . . . . ?
S2B C15B C16B C17B 0(3) . . . . ?
S3 C27 C28 C29 -3(3) . . . . ?
S3 C30 C31A S4A -5(5) . . . . ?
S3 C30 C31A C32A 174(2) . . . . ?
S3 C30 C31B S4B 166(2) . . . . ?
S3 C30 C31B C32B -11(5) . . . . ?
S4A C31A C32A C33A 2.4(18) . . . . ?
S4B C31B C32B C33B -0.7(18) . . . . ?
S5 C44 C45 C46 1(3) . . . . ?
S5 C47 C48 S6A 159.8(16) . . . . ?
S5 C47 C48 S6B -12(3) . . . . ?
S5 C47 C48 C51A -15(5) . . . . ?
S5 C47 C48 C54A 163(4) . . . . ?
S6A C48 C51A C50A 5(5) . . . . ?
S6A C49A C50A C51A 4(5) . . . . ?
S6B C48 C54A C53A -1(3) . . . . ?
S6B C52A C53A C54A -1(4) . . . . ?
N1 C2 C3 C4 -180(2) . . . . ?
N1 C2 C3 C9 -1(3) . . . . ?
N1 C2 C7 C6 179(2) . . . . ?
N1 C2 C7 C8 -3(3) . . . . ?
N2 C19 C20 C21 -175(3) . . . . ?
N2 C19 C20 C26 5(4) . . . . ?
N2 C19 C24 C23 174(3) . . . . ?
N2 C19 C24 C25 -9(5) . . . . ?
N3 C36 C37 C38 177(2) . . . . ?
N3 C36 C37 C43 -6(4) . . . . ?
N3 C36 C41 C40 -180(2) . . . . ?
N3 C36 C41 C42 4(4) . . . . ?
C2 C3 C4 C5 1(4) . . . . ?
C3 C2 C7 C6 0(3) . . . . ?
C3 C2 C7 C8 178(2) . . . . ?
C3 C4 C5 C6 -1(4) . . . . ?
C4 C5 C6 C7 0(4) . . . . ?
C5 C6 C7 C2 0(4) . . . . ?
C5 C6 C7 C8 -178(2) . . . . ?
C7 C2 C3 C4 -1(3) . . . . ?
C7 C2 C3 C9 178(2) . . . . ?
C9 C3 C4 C5 -178(2) . . . . ?
C10 S1 C13 C12 1(2) . . . . ?
C10 S1 C13 C14 176(2) . . . . ?
C10 C11 C12 C13 1(4) . . . . ?
C11 C12 C13 S1 -1(3) . . . . ?
C11 C12 C13 C14 -177(3) . . . . ?
C12 C13 C14 S2A -13(4) . . . . ?
C12 C13 C14 S2B 168(2) . . . . ?
C12 C13 C14 C17A 176(4) . . . . ?
C12 C13 C14 C17B -17(5) . . . . ?
C13 S1 C10 Au1 179.9(16) . . . . ?
C13 S1 C10 C11 0(2) . . . . ?
C13 C14 C17A C16A -179(4) . . . . ?
C13 C14 C17B C16B -176(4) . . . . ?
C14 S2A C15A C16A 4(4) . . . . ?
C14 S2B C15B C16B 0.1(17) . . . . ?
C15A S2A C14 C13 -179(3) . . . . ?
C15A S2A C14 C17A -6(4) . . . . ?
C15A C16A C17A C14 -6(7) . . . . ?
C15B S2B C14 C13 176(3) . . . . ?
C15B S2B C14 C17B 0.3(15) . . . . ?
C15B C16B C17B C14 1(4) . . . . ?
C19 C20 C21 C22 -1(5) . . . . ?
C20 C19 C24 C23 2(5) . . . . ?
C20 C19 C24 C25 179(3) . . . . ?
C20 C21 C22 C23 5(5) . . . . ?
C21 C22 C23 C24 -6(5) . . . . ?
C22 C23 C24 C19 2(5) . . . . ?
C22 C23 C24 C25 -174(3) . . . . ?
C24 C19 C20 C21 -3(5) . . . . ?
C24 C19 C20 C26 178(3) . . . . ?
C26 C20 C21 C22 179(3) . . . . ?
C27 S3 C30 C29 -2.4(18) . . . . ?
C27 S3 C30 C31A 173(3) . . . . ?
C27 S3 C30 C31B 177(3) . . . . ?
C27 C28 C29 C30 2(3) . . . . ?
C28 C29 C30 S3 1(3) . . . . ?
C28 C29 C30 C31A -174(3) . . . . ?
C28 C29 C30 C31B -179(4) . . . . ?
C29 C30 C31A S4A 169(2) . . . . ?
C29 C30 C31A C32A -12(6) . . . . ?
C29 C30 C31B S4B -14(6) . . . . ?
C29 C30 C31B C32B 169(3) . . . . ?
C30 S3 C27 Au2 -177.6(14) . . . . ?
C30 S3 C27 C28 3(2) . . . . ?
C30 C31A C32A C33A -176(5) . . . . ?
C30 C31B C32B C33B 176(6) . . . . ?
C31A S4A C34A C33A -3(2) . . . . ?
C31A C32A C33A C34A -5(3) . . . . ?
C31B S4B C34B C33B -1(3) . . . . ?
C31B C32B C33B C34B 0(3) . . . . ?
C32A C33A C34A S4A 4(4) . . . . ?
C32B C33B C34B S4B 1(4) . . . . ?
C34A S4A C31A C30 179(4) . . . . ?
C34A S4A C31A C32A 0.1(13) . . . . ?
C34B S4B C31B C30 -176(4) . . . . ?
C34B S4B C31B C32B 1.1(13) . . . . ?
C36 C37 C38 C39 2(4) . . . . ?
C37 C36 C41 C40 -2(4) . . . . ?
C37 C36 C41 C42 -178(3) . . . . ?
C37 C38 C39 C40 1(4) . . . . ?
C38 C39 C40 C41 -4(5) . . . . ?
C39 C40 C41 C36 5(4) . . . . ?
C39 C40 C41 C42 -179(3) . . . . ?
C41 C36 C37 C38 -1(4) . . . . ?
C41 C36 C37 C43 176(2) . . . . ?
C43 C37 C38 C39 -176(3) . . . . ?
C44 S5 C47 C46 -3(2) . . . . ?
C44 S5 C47 C48 -179(2) . . . . ?
C44 C45 C46 C47 -4(3) . . . . ?
C45 C46 C47 S5 4(3) . . . . ?
C45 C46 C47 C48 -180(2) . . . . ?
C46 C47 C48 S6A -16(4) . . . . ?
C46 C47 C48 S6B 172(2) . . . . ?
C46 C47 C48 C51A 170(4) . . . . ?
C46 C47 C48 C54A -13(6) . . . . ?
C47 S5 C44 Au3 -177.1(14) . . . . ?
C47 S5 C44 C45 0.6(19) . . . . ?
C47 C48 C51A C50A -180(4) . . . . ?
C47 C48 C54A C53A -176(4) . . . . ?
C48 S6A C49A C50A -1(3) . . . . ?
C48 S6B C52A C53A 0.3(14) . . . . ?
C49A S6A C48 C47 -177(3) . . . . ?
C49A S6A C48 C51A -2(3) . . . . ?
C49A C50A C51A C48 -6(6) . . . . ?
C52A S6B C48 C47 177(4) . . . . ?
C52A S6B C48 C54A 0.4(15) . . . . ?
C52A C53A C54A C48 1(4) . . . . ?

loop_
_twin_individual_id
_twin_individual_mass_fraction_refined
1 0.98937
2 0.01063
